data_2101383
loop_
_publ_author_name
'Doi, M.'
'In, Y.'
'Nishino, T.'
'Ishida, T.'
'Inoue, M.'
'Shibuya, H.'
'Ohashi, K.'
'Narita, N.'
'Kitagawa, I.'

_publ_section_title
;
 Structural properties of synthetic ionophore <i>GL</i>~2~<i>E</i>~4~
 diastereomers, 18-membered cyclic lactone tetraepoxides, by X-ray
 crystal analyses: possible relation between crystal structure and
 Ca^2+^-transportation ability
;
_journal_issue 6
_journal_name_full 'Acta Crystallographica Section B'
_journal_page_first 1045
_journal_page_last 1050
_journal_paper_doi 10.1107/S0108768195004678
_journal_volume 51
_journal_year 1995
_chemical_formula_sum 'C20 H28 O8'
_chemical_formula_weight 396.42
_chemical_name_common GL2E4-2
_chemical_name_systematic GL2E4-1-1
_space_group_IT_number 19
_symmetry_cell_setting orthorhombic
_symmetry_space_group_name_Hall 'P 2ac 2ab'
_symmetry_space_group_name_H-M 'P 21 21 21'
_audit_creation_method SHELXL-93
_cell_angle_alpha 90.00
_cell_angle_beta 90.00
_cell_angle_gamma 90.00
_cell_formula_units_Z 4
_cell_length_a 6.3720(10)
_cell_length_b 10.206(2)
_cell_length_c 31.085(5)
_cell_measurement_reflns_used 20
_cell_measurement_temperature 293(2)
_cell_measurement_theta_max 29.7
_cell_measurement_theta_min 21.3
_cell_volume 2021.5(6)
_computing_cell_refinement 'IBM PC/AT'
_computing_data_collection 'IBM PC/AT'
_computing_data_reduction 'IBM PC/AT'
_computing_molecular_graphics 'VAXstation 3100'
_computing_publication_material 'VAXstation 3100'
_computing_structure_refinement 'SHELXL-93 (Sheldrick, 1993)'
_computing_structure_solution 'SHELXS-86 (Sheldrick, 1990)'
_diffrn_ambient_temperature 293(2)
_diffrn_measurement_device 'RIGAKU AFC-5'
_diffrn_measurement_method 2\q-\w
_diffrn_radiation_monochromator graphite
_diffrn_radiation_source 'rotary anode'
_diffrn_radiation_type CuK\a
_diffrn_radiation_wavelength 1.54180
_diffrn_reflns_av_R_equivalents 0.0000
_diffrn_reflns_av_sigmaI/netI 0.0232
_diffrn_reflns_limit_h_max 7
_diffrn_reflns_limit_h_min 0
_diffrn_reflns_limit_k_max 12
_diffrn_reflns_limit_k_min 0
_diffrn_reflns_limit_l_max 36
_diffrn_reflns_limit_l_min 0
_diffrn_reflns_number 2029
_diffrn_reflns_theta_max 65.11
_diffrn_reflns_theta_min 2.84
_diffrn_standards_decay_% 0.962
_diffrn_standards_interval_count 100
_diffrn_standards_number 4
_exptl_absorpt_coefficient_mu 0.841
_exptl_absorpt_correction_type none
_exptl_crystal_colour clear
_exptl_crystal_density_diffrn 1.303
_exptl_crystal_F_000 848
_exptl_crystal_size_max 0.7
_exptl_crystal_size_mid 0.2
_exptl_crystal_size_min 0.2
_refine_diff_density_max 0.146
_refine_diff_density_min -0.171
_refine_ls_abs_structure_details 'Flack H D (1983), Acta Cryst. A39, 876-881'
_refine_ls_abs_structure_Flack -0.1(4)
_refine_ls_extinction_method none
_refine_ls_goodness_of_fit_all 0.993
_refine_ls_goodness_of_fit_obs 0.964
_refine_ls_hydrogen_treatment ride_on
_refine_ls_matrix_type full
_refine_ls_number_parameters 258
_refine_ls_number_reflns 2029
_refine_ls_number_restraints 0
_refine_ls_restrained_S_all 0.993
_refine_ls_restrained_S_obs 0.964
_refine_ls_R_factor_all 0.0488
_refine_ls_R_factor_obs 0.0389
_refine_ls_shift/esd_max -0.055
_refine_ls_shift/esd_mean 0.010
_refine_ls_structure_factor_coef Fsqd
_refine_ls_weighting_scheme
;calc w=1/[\s^2^(Fo^2^)+(0.0630P)^2^+0.4507P] where
P=(Fo^2^+2Fc^2^)/3
;
_refine_ls_wR_factor_all 0.1092
_refine_ls_wR_factor_obs 0.0958
_reflns_number_observed 1703
_reflns_number_total 2029
_reflns_observed_criterion >2sigma(I)
_cod_data_source_file as0679.cif
_cod_data_source_block GL2E4-2
_cod_depositor_comments
;
The following automatic conversions were performed:

'_exptl_absorpt_correction_type' tag value 'no' was replaced with
'none' value.

Automatic conversion script
Id: cif_fix_values 1646 2011-03-28 12:23:43Z adriana 
;
_cod_database_code 2101383

loop_
_symmetry_equiv_pos_as_xyz
'x, y, z'
'-x+1/2, -y, z+1/2'
'-x, y+1/2, -z+1/2'
'x+1/2, -y+1/2, -z'

loop_
_atom_site_aniso_label
_atom_site_aniso_U_11
_atom_site_aniso_U_22
_atom_site_aniso_U_33
_atom_site_aniso_U_12
_atom_site_aniso_U_13
_atom_site_aniso_U_23
C1 0.053(2) 0.046(2) 0.0427(15) 0.009(2) 0.0011(15) -0.0081(13)
O1 0.087(2) 0.0614(15) 0.072(2) -0.001(2) -0.034(2) -0.0038(12)
C2 0.055(2) 0.0390(15) 0.0475(15) 0.013(2) -0.005(2) -0.0067(13)
C2M 0.049(2) 0.076(2) 0.073(2) 0.012(2) -0.005(2) -0.003(2)
C3 0.064(2) 0.0386(15) 0.049(2) 0.013(2) -0.002(2) -0.0035(13)
O23 0.079(2) 0.0437(11) 0.0584(12) 0.0174(13) -0.0026(13) -0.0110(10)
C4 0.073(2) 0.057(2) 0.052(2) 0.026(2) -0.007(2) 0.004(2)
C5 0.060(2) 0.058(2) 0.046(2) 0.012(2) -0.009(2) -0.0039(15)
C6 0.052(2) 0.048(2) 0.0371(13) 0.003(2) -0.0027(14) 0.0033(12)
C6M 0.095(3) 0.052(2) 0.072(2) 0.004(2) 0.012(2) 0.013(2)
C7 0.051(2) 0.047(2) 0.0452(15) 0.005(2) 0.0028(15) 0.0049(13)
O67 0.0644(14) 0.0640(14) 0.0460(11) 0.0149(13) -0.0128(11) -0.0021(10)
C8 0.064(2) 0.055(2) 0.054(2) 0.012(2) 0.013(2) 0.009(2)
O8 0.0516(13) 0.0502(12) 0.0619(12) 0.0070(11) -0.0001(11) 0.0031(10)
C1' 0.053(2) 0.053(2) 0.0419(15) 0.011(2) 0.002(2) -0.0092(13)
O1' 0.072(2) 0.067(2) 0.0632(14) 0.0002(15) -0.0181(14) -0.0013(12)
C2' 0.048(2) 0.044(2) 0.053(2) 0.012(2) 0.0031(15) -0.0059(14)
C2'M 0.051(2) 0.075(2) 0.070(2) 0.005(2) -0.002(2) 0.012(2)
C3' 0.051(2) 0.039(2) 0.059(2) 0.0101(15) -0.0015(15) -0.0027(14)
O23' 0.077(2) 0.0446(11) 0.0696(14) 0.0169(13) -0.0002(14) -0.0152(11)
C4' 0.058(2) 0.0404(15) 0.067(2) 0.013(2) 0.000(2) 0.0090(15)
C5' 0.058(2) 0.045(2) 0.056(2) 0.004(2) 0.000(2) 0.0140(14)
C6' 0.0396(15) 0.051(2) 0.0376(14) 0.0048(14) -0.0002(13) 0.0061(13)
C6'M 0.053(2) 0.070(2) 0.094(3) 0.008(2) -0.014(2) -0.009(2)
C7' 0.045(2) 0.049(2) 0.058(2) 0.008(2) -0.002(2) 0.0050(15)
O67' 0.0655(14) 0.0440(10) 0.0424(10) 0.0082(11) -0.0041(11) 0.0055(9)
C8' 0.062(2) 0.059(2) 0.053(2) 0.019(2) -0.010(2) -0.002(2)
O8' 0.0526(12) 0.0467(12) 0.0657(13) 0.0100(11) -0.0077(12) 0.0012(10)

loop_
_atom_site_label
_atom_site_fract_x
_atom_site_fract_y
_atom_site_fract_z
_atom_site_U_iso_or_equiv
_atom_site_thermal_displace_type
_atom_site_calc_flag
_atom_site_refinement_flags
_atom_site_occupancy
_atom_site_type_symbol
C1 0.0091(5) 0.5565(3) 0.69199(9) 0.0472(7) Uani d . 1 C
O1 0.1431(5) 0.6128(2) 0.71139(8) 0.0733(8) Uani d . 1 O
C2 -0.1346(5) 0.6174(3) 0.65950(10) 0.0471(7) Uani d . 1 C
C2M -0.3525(6) 0.5635(4) 0.65547(12) 0.0660(10) Uani d . 1 C
H2M1 -0.4235(15) 0.571(2) 0.6826(3) 0.099 Uiso calc R 1 H
H2M2 -0.3456(6) 0.4729(8) 0.6472(8) 0.099 Uiso calc R 1 H
H2M3 -0.4280(14) 0.6119(17) 0.6340(6) 0.099 Uiso calc R 1 H
C3 -0.0210(6) 0.6829(3) 0.62428(9) 0.0503(8) Uani d . 1 C
H3 0.1322(6) 0.6759(3) 0.62554(9) 0.060 Uiso calc R 1 H
O23 -0.1157(4) 0.7584(2) 0.65839(7) 0.0605(7) Uani d . 1 O
C4 -0.1119(7) 0.6953(3) 0.57977(10) 0.0604(9) Uani d . 1 C
H4A -0.0396(7) 0.7646(3) 0.56440(10) 0.073 Uiso calc R 1 H
H4B -0.2589(7) 0.7190(3) 0.58183(10) 0.073 Uiso calc R 1 H
C5 -0.0908(6) 0.5666(3) 0.55462(10) 0.0543(8) Uani d . 1 C
H5A -0.1614(6) 0.4978(3) 0.57054(10) 0.065 Uiso calc R 1 H
H5B -0.1624(6) 0.5762(3) 0.52727(10) 0.065 Uiso calc R 1 H
C6 0.1323(5) 0.5242(3) 0.54614(8) 0.0457(7) Uani d . 1 C
C6M 0.2551(8) 0.6118(3) 0.51666(12) 0.0729(11) Uani d . 1 C
H6M1 0.270(5) 0.6968(10) 0.5295(5) 0.109 Uiso calc R 1 H
H6M2 0.183(3) 0.620(3) 0.4897(4) 0.109 Uiso calc R 1 H
H6M3 0.392(2) 0.5748(17) 0.5119(8) 0.109 Uiso calc R 1 H
C7 0.1850(5) 0.3855(3) 0.55252(9) 0.0479(7) Uani d . 1 C
H7 0.0666(5) 0.3293(3) 0.56051(9) 0.057 Uiso calc R 1 H
O67 0.2434(4) 0.4808(2) 0.58419(6) 0.0581(6) Uani d . 1 O
C8 0.3581(6) 0.3183(3) 0.52932(10) 0.0577(9) Uani d . 1 C
H8A 0.3024(6) 0.2742(3) 0.50413(10) 0.069 Uiso calc R 1 H
H8B 0.4602(6) 0.3825(3) 0.51976(10) 0.069 Uiso calc R 1 H
O8 0.4598(4) 0.2232(2) 0.55718(7) 0.0546(6) Uani d . 1 O
C1' 0.3684(6) 0.1058(3) 0.56047(9) 0.0492(8) Uani d . 1 C
O1' 0.2145(5) 0.0733(3) 0.54113(8) 0.0672(7) Uani d . 1 O
C2' 0.4814(5) 0.0218(3) 0.59304(10) 0.0483(7) Uani d . 1 C
C2'M 0.7026(6) 0.0563(4) 0.60408(12) 0.0656(10) Uani d . 1 C
H2'1 0.7862(11) 0.057(3) 0.5784(2) 0.098 Uiso calc R 1 H
H2'2 0.7576(15) -0.0071(16) 0.6239(7) 0.098 Uiso calc R 1 H
H2'3 0.7061(8) 0.1417(12) 0.6170(8) 0.098 Uiso calc R 1 H
C3' 0.3393(5) -0.0500(3) 0.62179(10) 0.0495(8) Uani d . 1 C
H3' 0.1902(5) -0.0313(3) 0.61714(10) 0.059 Uiso calc R 1 H
O23' 0.4394(4) -0.1160(2) 0.58670(7) 0.0636(7) Uani d . 1 O
C4' 0.3925(6) -0.0919(3) 0.66691(10) 0.0554(8) Uani d . 1 C
H4'1 0.5408(6) -0.0774(3) 0.67217(10) 0.066 Uiso calc R 1 H
H4'2 0.3647(6) -0.1848(3) 0.67016(10) 0.066 Uiso calc R 1 H
C5' 0.2633(6) -0.0150(3) 0.69987(10) 0.0530(8) Uani d . 1 C
H5'1 0.1156(6) -0.0313(3) 0.69452(10) 0.064 Uiso calc R 1 H
H5'2 0.2954(6) -0.0481(3) 0.72838(10) 0.064 Uiso calc R 1 H
C6' 0.3006(5) 0.1310(3) 0.69934(9) 0.0427(7) Uani d . 1 C
C6'M 0.5141(6) 0.1755(4) 0.71369(14) 0.0727(11) Uani d . 1 C
H6'1 0.6181(8) 0.1148(16) 0.7036(8) 0.109 Uiso calc R 1 H
H6'2 0.5181(15) 0.179(3) 0.74454(14) 0.109 Uiso calc R 1 H
H6'3 0.542(2) 0.2609(13) 0.7021(8) 0.109 Uiso calc R 1 H
C7' 0.1188(5) 0.2180(3) 0.70154(10) 0.0504(8) Uani d . 1 C
H7' -0.0169(5) 0.1742(3) 0.70503(10) 0.061 Uiso calc R 1 H
O67' 0.2215(4) 0.1956(2) 0.66122(6) 0.0506(5) Uani d . 1 O
C8' 0.1298(6) 0.3531(3) 0.71863(10) 0.0579(9) Uani d . 1 C
H8'1 0.0976(6) 0.3542(3) 0.74913(10) 0.069 Uiso calc R 1 H
H8'2 0.2690(6) 0.3894(3) 0.71443(10) 0.069 Uiso calc R 1 H
O8' -0.0256(4) 0.4284(2) 0.69461(7) 0.0550(6) Uani d . 1 O

loop_
_atom_type_symbol
_atom_type_description
_atom_type_scat_dispersion_real
_atom_type_scat_dispersion_imag
_atom_type_scat_source
C C 0.0181 0.0091 'International Tables Vol C Tables 4.2.6.8 and 6.1.1.4'
H H 0.0000 0.0000 'International Tables Vol C Tables 4.2.6.8 and 6.1.1.4'
O O 0.0492 0.0322 'International Tables Vol C Tables 4.2.6.8 and 6.1.1.4'

loop_
_geom_angle_atom_site_label_1
_geom_angle_atom_site_label_2
_geom_angle_atom_site_label_3
_geom_angle
O1 C1 O8' 124.2(3)
O1 C1 C2 125.3(3)
O8' C1 C2 110.4(3)
O23 C2 C3 59.3(2)
O23 C2 C1 112.3(3)
C3 C2 C1 112.9(3)
O23 C2 C2M 116.2(3)
C3 C2 C2M 124.0(3)
C1 C2 C2M 118.0(3)
O23 C3 C2 59.4(2)
O23 C3 C4 118.0(3)
C2 C3 C4 122.2(3)
C3 O23 C2 61.3(2)
C3 C4 C5 111.3(3)
C6 C5 C4 114.6(3)
O67 C6 C7 58.8(2)
O67 C6 C6M 115.3(3)
C7 C6 C6M 122.5(3)
O67 C6 C5 113.9(2)
C7 C6 C5 117.9(3)
C6M C6 C5 115.3(3)
O67 C7 C6 59.9(2)
O67 C7 C8 117.0(3)
C6 C7 C8 123.3(3)
C7 O67 C6 61.3(2)
O8 C8 C7 110.5(3)
C1' O8 C8 116.7(3)
O1' C1' O8 124.6(3)
O1' C1' C2' 124.8(3)
O8 C1' C2' 110.6(3)
O23' C2' C3' 58.9(2)
O23' C2' C2'M 115.9(3)
C3' C2' C2'M 124.1(3)
O23' C2' C1' 111.9(3)
C3' C2' C1' 113.4(3)
C2'M C2' C1' 118.1(3)
O23' C3' C2' 59.8(2)
O23' C3' C4' 118.5(3)
C2' C3' C4' 124.8(3)
C3' O23' C2' 61.4(2)
C3' C4' C5' 110.9(3)
C6' C5' C4' 114.4(3)
O67' C6' C7' 59.0(2)
O67' C6' C6'M 114.9(3)
C7' C6' C6'M 121.3(3)
O67' C6' C5' 113.8(3)
C7' C6' C5' 118.3(3)
C6'M C6' C5' 116.0(3)
O67' C7' C6' 60.0(2)
O67' C7' C8' 116.2(3)
C6' C7' C8' 123.1(3)
C7' O67' C6' 61.0(2)
O8' C8' C7' 105.9(3)
C1 O8' C8' 115.9(3)

loop_
_geom_bond_atom_site_label_1
_geom_bond_atom_site_label_2
_geom_bond_distance
C1 O1 1.193(4)
C1 O8' 1.329(4)
C1 C2 1.498(4)
C2 O23 1.444(3)
C2 C3 1.473(5)
C2 C2M 1.499(5)
C3 O23 1.443(4)
C3 C4 1.505(4)
C4 C5 1.534(4)
C5 C6 1.509(5)
C6 O67 1.448(3)
C6 C7 1.468(4)
C6 C6M 1.500(5)
C7 O67 1.433(4)
C7 C8 1.486(5)
C8 O8 1.454(4)
O8 C1' 1.336(4)
C1' O1' 1.197(4)
C1' C2' 1.509(4)
C2' O23' 1.445(4)
C2' C3' 1.468(5)
C2' C2'M 1.493(5)
C3' O23' 1.431(4)
C3' C4' 1.505(4)
C4' C5' 1.531(4)
C5' C6' 1.509(4)
C6' O67' 1.447(3)
C6' C7' 1.461(4)
C6' C6'M 1.502(5)
C7' O67' 1.432(4)
C7' C8' 1.480(5)
C8' O8' 1.459(4)

loop_
_cod_related_entry_id
_cod_related_entry_database
_cod_related_entry_code
1 ChemSpider 21188648
